data_4344555
loop_
_publ_author_name
'Marchuk, Alexey'
'Schultz, Peter'
'Hoch, Constantin'
'Oeckler, Oliver'
'Schnick, Wolfgang'

_publ_section_title
;
 M2PO3N (M = Ca, Sr): ortho-Oxonitridophosphates with \b-K2SO4 Structure
 Type.
;
_journal_issue 2
_journal_name_full 'Inorganic chemistry'
_journal_page_first 974
_journal_page_last 982
_journal_paper_doi 10.1021/acs.inorgchem.5b02647
_journal_volume 55
_journal_year 2016
_chemical_formula_sum 'Ca2 N O3 P'
_chemical_formula_weight 173.14
_chemical_name_systematic
;
 ?
;
_space_group_crystal_system orthorhombic
_space_group_IT_number 62
_space_group_name_Hall '-P 2ac 2n'
_space_group_name_H-M_alt 'P n m a'
_symmetry_space_group_name_Hall '-P 2ac 2n'
_symmetry_space_group_name_H-M 'P n m a'
_audit_creation_method SHELXL-2014
_cell_angle_alpha 90
_cell_angle_beta 90
_cell_angle_gamma 90
_cell_formula_units_Z 4
_cell_length_a 6.7954(3)
_cell_length_b 5.4395(3)
_cell_length_c 9.4167(5)
_cell_measurement_temperature 293(2)
_cell_volume 348.07(3)
_computing_structure_refinement 'SHELXL-2014 (Sheldrick, 2014)'
_diffrn_ambient_temperature 293(2)
_diffrn_measured_fraction_theta_full 1.000
_diffrn_measured_fraction_theta_max 1.000
_diffrn_measurement_device_type 'Bruker CCD'
_diffrn_radiation_type MoK\a
_diffrn_radiation_wavelength 0.71073
_diffrn_reflns_av_R_equivalents 0.0274
_diffrn_reflns_av_unetI/netI 0.0107
_diffrn_reflns_laue_measured_fraction_full 1.000
_diffrn_reflns_laue_measured_fraction_max 1.000
_diffrn_reflns_limit_h_max 9
_diffrn_reflns_limit_h_min -9
_diffrn_reflns_limit_k_max 7
_diffrn_reflns_limit_k_min -7
_diffrn_reflns_limit_l_max 13
_diffrn_reflns_limit_l_min -13
_diffrn_reflns_number 9141
_diffrn_reflns_point_group_measured_fraction_full 1.000
_diffrn_reflns_point_group_measured_fraction_max 1.000
_diffrn_reflns_theta_full 25.242
_diffrn_reflns_theta_max 29.958
_diffrn_reflns_theta_min 3.698
_exptl_absorpt_coefficient_mu 3.571
_exptl_absorpt_correction_T_max 0.7466
_exptl_absorpt_correction_T_min 0.6949
_exptl_absorpt_correction_type multi-scan
_exptl_absorpt_process_details Platon
_exptl_crystal_colour colourless
_exptl_crystal_density_diffrn 3.304
_exptl_crystal_description block
_exptl_crystal_F_000 344
_exptl_crystal_size_max 0.2
_exptl_crystal_size_mid 0.1
_exptl_crystal_size_min 0.05
_refine_diff_density_max 0.974
_refine_diff_density_min -0.433
_refine_diff_density_rms 0.137
_refine_ls_extinction_coef 0.007(2)
_refine_ls_extinction_expression Fc^*^=kFc[1+0.001xFc^2^\l^3^/sin(2\q)]^-1/4^
_refine_ls_extinction_method SHELXL
_refine_ls_goodness_of_fit_ref 1.112
_refine_ls_hydrogen_treatment undef
_refine_ls_matrix_type full
_refine_ls_number_parameters 41
_refine_ls_number_reflns 560
_refine_ls_number_restraints 0
_refine_ls_restrained_S_all 1.112
_refine_ls_R_factor_all 0.0268
_refine_ls_R_factor_gt 0.0248
_refine_ls_shift/su_max 0.000
_refine_ls_shift/su_mean 0.000
_refine_ls_structure_factor_coef Fsqd
_refine_ls_weighting_details 'w=1/[\s^2^(Fo^2^)+(0.0308P)^2^+0.6625P] where P=(Fo^2^+2Fc^2^)/3'
_refine_ls_weighting_scheme calc
_refine_ls_wR_factor_gt 0.0610
_refine_ls_wR_factor_ref 0.0618
_reflns_Friedel_coverage 0.000
_reflns_number_gt 525
_reflns_number_total 560
_reflns_threshold_expression 'I > 2\s(I)'
_cod_data_source_file ic5b02647_si_002.cif
_cod_data_source_block Ca2PO3N_average_structure
_cod_database_code 4344555
_shelx_space_group_comment
;
The symmetry employed for this shelxl refinement is uniquely defined
by the following loop, which should always be used as a source of
symmetry information in preference to the above space-group names.
They are only intended as comments.
;
_shelxl_version_number 2014-3

loop_
_space_group_symop_operation_xyz
'x, y, z'
'-x+1/2, -y, z+1/2'
'-x, y+1/2, -z'
'x+1/2, -y+1/2, -z+1/2'
'-x, -y, -z'
'x-1/2, y, -z-1/2'
'x, -y-1/2, z'
'-x-1/2, y-1/2, z-1/2'

loop_
_atom_site_label
_atom_site_type_symbol
_atom_site_fract_x
_atom_site_fract_y
_atom_site_fract_z
_atom_site_U_iso_or_equiv
_atom_site_adp_type
_atom_site_occupancy
_atom_site_site_symmetry_order
_atom_site_calc_flag
_atom_site_refinement_flags_posn
_atom_site_refinement_flags_adp
_atom_site_refinement_flags_occupancy
O1 O 0.2385(3) 0.0223(3) 0.32015(19) 0.0338(5) Uani 1 1 d . . .
O2 O 0.0082(3) 0.2500 0.0581(2) 0.0283(6) Uani 1 2 d S T P
N1 N 0.1612(4) 0.2500 0.5565(3) 0.0312(8) Uani 1 2 d S T P
P1 P 0.28252(9) 0.2500 0.41599(6) 0.00820(17) Uani 1 2 d S T P
Ca1 Ca 0.33890(8) 0.2500 0.07226(6) 0.01954(18) Uani 1 2 d S T P
Ca2 Ca 0.48232(8) 0.2500 0.70320(6) 0.01294(16) Uani 1 2 d S T P

loop_
_atom_site_aniso_label
_atom_site_aniso_U_11
_atom_site_aniso_U_22
_atom_site_aniso_U_33
_atom_site_aniso_U_23
_atom_site_aniso_U_13
_atom_site_aniso_U_12
O1 0.0369(10) 0.0204(8) 0.0441(10) -0.0166(7) -0.0202(9) 0.0088(7)
O2 0.0069(9) 0.0596(18) 0.0183(10) 0.000 0.0016(8) 0.000
N1 0.0098(11) 0.076(3) 0.0079(10) 0.000 0.0024(9) 0.000
P1 0.0061(3) 0.0106(3) 0.0079(3) 0.000 -0.0002(2) 0.000
Ca1 0.0088(3) 0.0300(3) 0.0199(3) 0.000 -0.0001(2) 0.000
Ca2 0.0084(2) 0.0207(3) 0.0097(3) 0.000 0.00092(17) 0.000

loop_
_atom_type_symbol
_atom_type_description
_atom_type_scat_dispersion_real
_atom_type_scat_dispersion_imag
_atom_type_scat_source
N N 0.0061 0.0000 'International Tables Vol C Tables 4.2.6.8 and 6.1.1.4'
O O 0.0106 0.0000 'International Tables Vol C Tables 4.2.6.8 and 6.1.1.4'
P P 0.1023 0.0000 'International Tables Vol C Tables 4.2.6.8 and 6.1.1.4'
Ca Ca 0.2262 0.0000 'International Tables Vol C Tables 4.2.6.8 and 6.1.1.4'

loop_
_geom_angle_atom_site_label_1
_geom_angle_atom_site_label_2
_geom_angle_atom_site_label_3
_geom_angle
_geom_angle_site_symmetry_1
_geom_angle_site_symmetry_3
P1 O1 Ca2 151.94(11) . 2_554
P1 O1 Ca2 112.84(9) . 5_656
Ca2 O1 Ca2 94.10(6) 2_554 5_656
P1 O1 Ca1 94.95(9) . .
Ca2 O1 Ca1 92.54(6) 2_554 .
Ca2 O1 Ca1 90.23(7) 5_656 .
P1 O1 Ca1 88.06(8) . 2
Ca2 O1 Ca1 86.89(6) 2_554 2
Ca2 O1 Ca1 84.38(6) 5_656 2
Ca1 O1 Ca1 174.52(7) . 2
P1 O2 Ca1 167.54(15) 6_556 .
P1 O2 Ca2 94.98(11) 6_556 6_556
Ca1 O2 Ca2 97.49(8) . 6_556
P1 O2 Ca2 87.15(6) 6_556 2_564
Ca1 O2 Ca2 87.26(5) . 2_564
Ca2 O2 Ca2 116.70(4) 6_556 2_564
P1 O2 Ca2 87.15(6) 6_556 2_554
Ca1 O2 Ca2 87.26(5) . 2_554
Ca2 O2 Ca2 116.70(4) 6_556 2_554
Ca2 O2 Ca2 126.59(8) 2_564 2_554
P1 N1 Ca1 92.96(11) . 6_556
P1 N1 Ca2 176.31(16) . 6_557
Ca1 N1 Ca2 90.73(8) 6_556 6_557
P1 N1 Ca2 90.40(12) . .
Ca1 N1 Ca2 176.64(11) 6_556 .
Ca2 N1 Ca2 85.90(7) 6_557 .
P1 N1 Ca1 92.66(5) . 2_565
Ca1 N1 Ca1 91.50(6) 6_556 2_565
Ca2 N1 Ca1 87.24(5) 6_557 2_565
Ca2 N1 Ca1 88.34(6) . 2_565
P1 N1 Ca1 92.66(5) . 2
Ca1 N1 Ca1 91.50(6) 6_556 2
Ca2 N1 Ca1 87.24(5) 6_557 2
Ca2 N1 Ca1 88.34(6) . 2
Ca1 N1 Ca1 173.75(11) 2_565 2
O2 P1 N1 112.87(14) 6_656 .
O2 P1 O1 106.28(9) 6_656 .
N1 P1 O1 112.90(10) . .
O2 P1 O1 106.28(9) 6_656 7_565
N1 P1 O1 112.89(10) . 7_565
O1 P1 O1 104.98(14) . 7_565
O2 P1 Ca1 168.84(9) 6_656 6_556
N1 P1 Ca1 55.96(10) . 6_556
O1 P1 Ca1 80.19(7) . 6_556
O1 P1 Ca1 80.19(7) 7_565 6_556
O2 P1 Ca2 54.28(9) 6_656 .
N1 P1 Ca2 58.59(10) . .
O1 P1 Ca2 127.05(7) . .
O1 P1 Ca2 127.05(7) 7_565 .
Ca1 P1 Ca2 114.55(2) 6_556 .
O2 P1 Ca1 100.50(5) 6_656 2_565
N1 P1 Ca1 58.226(14) . 2_565
O1 P1 Ca1 152.92(7) . 2_565
O1 P1 Ca1 62.75(8) 7_565 2_565
Ca1 P1 Ca1 74.068(17) 6_556 2_565
Ca2 P1 Ca1 72.827(16) . 2_565
O2 P1 Ca1 100.50(5) 6_656 2
N1 P1 Ca1 58.226(13) . 2
O1 P1 Ca1 62.76(8) . 2
O1 P1 Ca1 152.92(7) 7_565 2
Ca1 P1 Ca1 74.068(17) 6_556 2
Ca2 P1 Ca1 72.827(16) . 2
Ca1 P1 Ca1 116.38(3) 2_565 2
O2 P1 Ca1 92.31(9) 6_656 .
N1 P1 Ca1 154.82(10) . .
O1 P1 Ca1 56.54(8) . .
O1 P1 Ca1 56.54(8) 7_565 .
Ca1 P1 Ca1 98.85(2) 6_556 .
Ca2 P1 Ca1 146.59(3) . .
Ca1 P1 Ca1 119.138(14) 2_565 .
Ca1 P1 Ca1 119.137(14) 2 .
O2 P1 Ca2 65.26(4) 6_656 5_666
N1 P1 Ca2 122.47(3) . 5_666
O1 P1 Ca2 122.83(8) . 5_666
O1 P1 Ca2 41.71(7) 7_565 5_666
Ca1 P1 Ca2 119.292(15) 6_556 5_666
Ca2 P1 Ca2 94.901(17) . 5_666
Ca1 P1 Ca2 65.598(13) 2_565 5_666
Ca1 P1 Ca2 165.34(3) 2 5_666
Ca1 P1 Ca2 67.110(14) . 5_666
O2 P1 Ca2 65.26(4) 6_656 5_656
N1 P1 Ca2 122.47(3) . 5_656
O1 P1 Ca2 41.71(7) . 5_656
O1 P1 Ca2 122.83(8) 7_565 5_656
Ca1 P1 Ca2 119.292(15) 6_556 5_656
Ca2 P1 Ca2 94.901(17) . 5_656
Ca1 P1 Ca2 165.34(3) 2_565 5_656
Ca1 P1 Ca2 65.598(13) 2 5_656
Ca1 P1 Ca2 67.110(14) . 5_656
Ca2 P1 Ca2 108.65(2) 5_666 5_656
O2 Ca1 N1 147.62(9) . 6_656
O2 Ca1 N1 89.80(6) . 2_554
N1 Ca1 N1 88.50(6) 6_656 2_554
O2 Ca1 N1 89.80(6) . 2_564
N1 Ca1 N1 88.50(6) 6_656 2_564
N1 Ca1 N1 173.75(11) 2_554 2_564
O2 Ca1 O1 78.53(7) . .
N1 Ca1 O1 129.27(6) 6_656 .
N1 Ca1 O1 66.01(6) 2_554 .
N1 Ca1 O1 119.98(7) 2_564 .
O2 Ca1 O1 78.53(7) . 7_565
N1 Ca1 O1 129.27(6) 6_656 7_565
N1 Ca1 O1 119.98(7) 2_554 7_565
N1 Ca1 O1 66.01(6) 2_564 7_565
O1 Ca1 O1 53.98(7) . 7_565
O2 Ca1 O1 76.48(6) . 2_554
N1 Ca1 O1 75.97(6) 6_656 2_554
N1 Ca1 O1 55.60(6) 2_554 2_554
N1 Ca1 O1 118.29(6) 2_564 2_554
O1 Ca1 O1 115.525(9) . 2_554
O1 Ca1 O1 154.57(3) 7_565 2_554
O2 Ca1 O1 76.48(6) . 8_665
N1 Ca1 O1 75.97(6) 6_656 8_665
N1 Ca1 O1 118.29(6) 2_554 8_665
N1 Ca1 O1 55.60(6) 2_564 8_665
O1 Ca1 O1 154.57(3) . 8_665
O1 Ca1 O1 115.525(9) 7_565 8_665
O1 Ca1 O1 62.69(7) 2_554 8_665
O2 Ca1 P1 178.70(7) . 6_656
N1 Ca1 P1 31.07(6) 6_656 6_656
N1 Ca1 P1 90.12(6) 2_554 6_656
N1 Ca1 P1 90.12(6) 2_564 6_656
O1 Ca1 P1 102.62(4) . 6_656
O1 Ca1 P1 102.62(4) 7_565 6_656
O1 Ca1 P1 102.42(4) 2_554 6_656
O1 Ca1 P1 102.42(4) 8_665 6_656
O2 Ca1 P1 73.46(3) . 2_554
N1 Ca1 P1 90.16(3) 6_656 2_554
N1 Ca1 P1 29.12(5) 2_554 2_554
N1 Ca1 P1 145.43(6) 2_564 2_554
O1 Ca1 P1 86.74(4) . 2_554
O1 Ca1 P1 135.60(4) 7_565 2_554
O1 Ca1 P1 29.18(3) 2_554 2_554
O1 Ca1 P1 90.63(4) 8_665 2_554
P1 Ca1 P1 105.932(17) 6_656 2_554
O2 Ca1 P1 73.46(3) . 2_564
N1 Ca1 P1 90.16(3) 6_656 2_564
N1 Ca1 P1 145.43(6) 2_554 2_564
N1 Ca1 P1 29.12(5) 2_564 2_564
O1 Ca1 P1 135.60(4) . 2_564
O1 Ca1 P1 86.74(4) 7_565 2_564
O1 Ca1 P1 90.63(4) 2_554 2_564
O1 Ca1 P1 29.18(3) 8_665 2_564
P1 Ca1 P1 105.932(17) 6_656 2_564
P1 Ca1 P1 116.38(3) 2_554 2_564
O2 Ca1 P1 86.66(6) . .
N1 Ca1 P1 125.72(6) 6_656 .
N1 Ca1 P1 93.10(5) 2_554 .
N1 Ca1 P1 93.10(5) 2_564 .
O1 Ca1 P1 28.51(3) . .
O1 Ca1 P1 28.51(3) 7_565 .
O1 Ca1 P1 143.74(3) 2_554 .
O1 Ca1 P1 143.74(3) 8_665 .
P1 Ca1 P1 94.65(2) 6_656 .
P1 Ca1 P1 115.233(14) 2_554 .
P1 Ca1 P1 115.233(14) 2_564 .
O1 Ca2 O1 77.02(9) 2 8_666
O1 Ca2 O1 156.76(4) 2 3_656
O1 Ca2 O1 98.96(7) 8_666 3_656
O1 Ca2 O1 98.96(7) 2 5_656
O1 Ca2 O1 156.76(4) 8_666 5_656
O1 Ca2 O1 75.58(9) 3_656 5_656
O1 Ca2 O2 120.45(6) 2 6_656
O1 Ca2 O2 120.45(6) 8_666 6_656
O1 Ca2 O2 81.57(6) 3_656 6_656
O1 Ca2 O2 81.57(6) 5_656 6_656
O1 Ca2 N1 83.71(7) 2 6_657
O1 Ca2 N1 83.71(7) 8_666 6_657
O1 Ca2 N1 73.06(6) 3_656 6_657
O1 Ca2 N1 73.06(6) 5_656 6_657
O2 Ca2 N1 147.68(8) 6_656 6_657
O1 Ca2 N1 73.42(6) 2 .
O1 Ca2 N1 73.42(6) 8_666 .
O1 Ca2 N1 127.93(5) 3_656 .
O1 Ca2 N1 127.93(5) 5_656 .
O2 Ca2 N1 61.75(8) 6_656 .
N1 Ca2 N1 150.57(9) 6_657 .
O1 Ca2 P1 97.52(5) 2 .
O1 Ca2 P1 97.52(5) 8_666 .
O1 Ca2 P1 105.72(4) 3_656 .
O1 Ca2 P1 105.72(4) 5_656 .
O2 Ca2 P1 30.74(5) 6_656 .
N1 Ca2 P1 178.42(6) 6_657 .
N1 Ca2 P1 31.01(5) . .
O1 Ca2 O2 70.43(6) 2 2
O1 Ca2 O2 141.03(6) 8_666 2
O1 Ca2 O2 119.33(7) 3_656 2
O1 Ca2 O2 52.78(6) 5_656 2
O2 Ca2 O2 63.30(4) 6_656 2
N1 Ca2 O2 112.67(4) 6_657 2
N1 Ca2 O2 77.16(5) . 2
P1 Ca2 O2 66.94(4) . 2
O1 Ca2 O2 141.03(6) 2 2_565
O1 Ca2 O2 70.43(6) 8_666 2_565
O1 Ca2 O2 52.78(6) 3_656 2_565
O1 Ca2 O2 119.33(7) 5_656 2_565
O2 Ca2 O2 63.30(4) 6_656 2_565
N1 Ca2 O2 112.67(4) 6_657 2_565
N1 Ca2 O2 77.16(5) . 2_565
P1 Ca2 O2 66.94(4) . 2_565
O2 Ca2 O2 126.59(8) 2 2_565
O1 Ca2 P1 164.17(5) 2 5_666
O1 Ca2 P1 87.16(4) 8_666 5_666
O1 Ca2 P1 25.46(4) 3_656 5_666
O1 Ca2 P1 95.31(5) 5_656 5_666
O2 Ca2 P1 68.39(3) 6_656 5_666
N1 Ca2 P1 93.98(4) 6_657 5_666
N1 Ca2 P1 102.94(3) . 5_666
P1 Ca2 P1 85.099(17) . 5_666
O2 Ca2 P1 124.40(4) 2 5_666
O2 Ca2 P1 27.59(4) 2_565 5_666
O1 Ca2 P1 87.16(4) 2 5_656
O1 Ca2 P1 164.17(5) 8_666 5_656
O1 Ca2 P1 95.31(5) 3_656 5_656
O1 Ca2 P1 25.46(4) 5_656 5_656
O2 Ca2 P1 68.39(3) 6_656 5_656
N1 Ca2 P1 93.98(4) 6_657 5_656
N1 Ca2 P1 102.94(3) . 5_656
P1 Ca2 P1 85.099(17) . 5_656
O2 Ca2 P1 27.59(4) 2 5_656
O2 Ca2 P1 124.40(4) 2_565 5_656
P1 Ca2 P1 108.64(2) 5_666 5_656

loop_
_geom_bond_atom_site_label_1
_geom_bond_atom_site_label_2
_geom_bond_distance
_geom_bond_site_symmetry_2
O1 P1 1.5615(16) .
O1 Ca2 2.3785(17) 2_554
O1 Ca2 2.4170(18) 5_656
O1 Ca1 2.729(2) .
O1 Ca1 2.847(2) 2
O2 P1 1.553(2) 6_556
O2 Ca1 2.251(2) .
O2 Ca2 2.466(2) 6_556
O2 Ca2 3.0445(11) 2_564
O2 Ca2 3.0445(11) 2_554
N1 P1 1.559(2) .
N1 Ca1 2.503(3) 6_556
N1 Ca2 2.569(3) 6_557
N1 Ca2 2.583(3) .
N1 Ca1 2.7238(2) 2_565
N1 Ca1 2.7238(2) 2
P1 O2 1.553(2) 6_656
P1 O1 1.5615(16) 7_565
P1 Ca1 3.0166(9) 6_556
P1 Ca2 3.0263(8) .
P1 Ca1 3.2005(5) 2_565
P1 Ca1 3.2005(5) 2
P1 Ca1 3.2594(9) .
P1 Ca2 3.3482(5) 5_666
P1 Ca2 3.3481(5) 5_656
Ca1 N1 2.503(3) 6_656
Ca1 N1 2.7238(2) 2_554
Ca1 N1 2.7238(2) 2_564
Ca1 O1 2.729(2) 7_565
Ca1 O1 2.847(2) 2_554
Ca1 O1 2.847(2) 8_665
Ca1 P1 3.0166(9) 6_656
Ca1 P1 3.2005(5) 2_554
Ca1 P1 3.2005(5) 2_564
Ca2 O1 2.3785(17) 2
Ca2 O1 2.3785(17) 8_666
Ca2 O1 2.4170(18) 3_656
Ca2 O1 2.4170(18) 5_656
Ca2 O2 2.466(2) 6_656
Ca2 N1 2.569(3) 6_657
Ca2 O2 3.0446(11) 2
Ca2 O2 3.0446(11) 2_565
Ca2 P1 3.3482(5) 5_666
Ca2 P1 3.3482(5) 5_656
